data_1560624
loop_
_publ_author_name
'Wu, Jing-Yun'
'Tsai, Chi-Jou'
'Chang, Ching-Yun'
'Wu, Yung-Yuan'

_publ_section_title
;
 Metal-ion exchange induced structural transformation as a way of forming
 novel Ni(II)&#x2212; and Cu(II)&#x2212;salicylaldimine structures
;
_journal_name_full 'Journal of Solid State Chemistry'
_journal_page_first 23
_journal_page_last 28
_journal_paper_doi 10.1016/j.jssc.2016.10.026
_journal_volume 246
_journal_year 2017
_chemical_formula_sum 'C14 H16 Cu N2 O6'
_chemical_formula_weight 371.83
_space_group_IT_number 14
_space_group_name_Hall '-P 2ybc'
_space_group_name_H-M_alt 'P 1 21/c 1'
_symmetry_cell_setting monoclinic
_symmetry_space_group_name_H-M 'P 1 21/c 1'
_atom_sites_solution_hydrogens geom
_atom_sites_solution_primary direct
_atom_sites_solution_secondary difmap
_cell_angle_alpha 90.00
_cell_angle_beta 121.675(7)
_cell_angle_gamma 90.00
_cell_formula_units_Z 4
_cell_length_a 9.8875(7)
_cell_length_b 14.7625(8)
_cell_length_c 11.9745(9)
_cell_measurement_reflns_used 2267
_cell_measurement_temperature 150(2)
_cell_measurement_theta_max 29.0448
_cell_measurement_theta_min 2.7807
_cell_volume 1487.5(2)
_computing_cell_refinement
;
CrysAlisPro, Agilent Technologies,
Version 1.171.35.19 (release 27-10-2011 CrysAlis171 .NET)
(compiled Oct 27 2011,15:02:11)
;
_computing_data_collection
;
CrysAlisPro, Agilent Technologies,
Version 1.171.35.19 (release 27-10-2011 CrysAlis171 .NET)
(compiled Oct 27 2011,15:02:11)
;
_computing_data_reduction
;
CrysAlisPro, Agilent Technologies,
Version 1.171.35.19 (release 27-10-2011 CrysAlis171 .NET)
(compiled Oct 27 2011,15:02:11)
;
_computing_structure_refinement 'SHELXL-97 (Sheldrick, 1997)'
_computing_structure_solution 'SHELXS-97 (Sheldrick, 1990)'
_diffrn_ambient_temperature 150(2)
_diffrn_measured_fraction_theta_full 0.999
_diffrn_measured_fraction_theta_max 0.850
_diffrn_measurement_device_type 'Xcalibur, Sapphire3, Gemini'
_diffrn_radiation_monochromator graphite
_diffrn_radiation_source 'Enhance (Mo) X-ray Source'
_diffrn_radiation_type MoK\a
_diffrn_radiation_wavelength 0.71073
_diffrn_reflns_av_R_equivalents 0.0283
_diffrn_reflns_av_sigmaI/netI 0.0515
_diffrn_reflns_limit_h_max 13
_diffrn_reflns_limit_h_min -10
_diffrn_reflns_limit_k_max 18
_diffrn_reflns_limit_k_min -19
_diffrn_reflns_limit_l_max 16
_diffrn_reflns_limit_l_min -16
_diffrn_reflns_number 6529
_diffrn_reflns_theta_full 26.00
_diffrn_reflns_theta_max 29.11
_diffrn_reflns_theta_min 2.79
_exptl_absorpt_coefficient_mu 1.502
_exptl_absorpt_correction_T_max 1.00000
_exptl_absorpt_correction_T_min 0.95215
_exptl_absorpt_correction_type multi-scan
_exptl_absorpt_process_details
;
CrysAlisPro, Agilent Technologies,
Version 1.171.35.19 (release 27-10-2011 CrysAlis171 .NET)
(compiled Oct 27 2011,15:02:11)
Empirical absorption correction using spherical harmonics,
 implemented in SCALE3 ABSPACK scaling algorithm.
;
_exptl_crystal_colour blue
_exptl_crystal_density_diffrn 1.660
_exptl_crystal_density_method 'not measured'
_exptl_crystal_description prism
_exptl_crystal_F_000 764
_exptl_crystal_size_max 0.26
_exptl_crystal_size_mid 0.25
_exptl_crystal_size_min 0.10
_refine_diff_density_max 1.534
_refine_diff_density_min -0.491
_refine_diff_density_rms 0.108
_refine_ls_extinction_method none
_refine_ls_goodness_of_fit_ref 1.084
_refine_ls_hydrogen_treatment constr
_refine_ls_matrix_type full
_refine_ls_number_parameters 208
_refine_ls_number_reflns 3398
_refine_ls_number_restraints 0
_refine_ls_restrained_S_all 1.084
_refine_ls_R_factor_all 0.0577
_refine_ls_R_factor_gt 0.0443
_refine_ls_shift/su_max 0.000
_refine_ls_shift/su_mean 0.000
_refine_ls_structure_factor_coef Fsqd
_refine_ls_weighting_details 'calc w=1/[\s^2^(Fo^2^)+(0.0540P)^2^+1.0641P] where P=(Fo^2^+2Fc^2^)/3'
_refine_ls_weighting_scheme calc
_refine_ls_wR_factor_gt 0.1095
_refine_ls_wR_factor_ref 0.1180
_reflns_number_gt 2808
_reflns_number_total 3398
_reflns_threshold_expression >2sigma(I)
_cod_data_source_file JSSC-2017-243-23.cif
_cod_data_source_block cpd_3
_cod_depositor_comments
;
The following automatic conversions were performed:

data item '_symmetry_cell_setting' value 'Monoclinic' was changed to
'monoclinic' in accordance with the built-in table derived from the
CIF Core dictionary named 'cif_core.dic' version 2.4.5 last updated
on 2014-11-21.

Automatic conversion script
Id: cif_fix_values 8369 2020-08-20 11:38:08Z andrius 
;
_cod_original_cell_volume 1487.49(17)
_cod_original_sg_symbol_H-M P2(1)/c
_cod_database_code 1560624

loop_
_symmetry_equiv_pos_as_xyz
'x, y, z'
'-x, y+1/2, -z+1/2'
'-x, -y, -z'
'x, -y-1/2, z-1/2'

loop_
_atom_site_label
_atom_site_type_symbol
_atom_site_fract_x
_atom_site_fract_y
_atom_site_fract_z
_atom_site_U_iso_or_equiv
_atom_site_adp_type
_atom_site_occupancy
_atom_site_symmetry_multiplicity
_atom_site_calc_flag
_atom_site_refinement_flags
_atom_site_disorder_assembly
_atom_site_disorder_group
Cu1 Cu 0.18712(4) 0.59670(3) 0.36449(3) 0.01453(13) Uani 1 1 d . . .
O1 O 0.3035(2) 0.67751(16) 0.51075(19) 0.0182(5) Uani 1 1 d . . .
O2 O 0.9808(2) 0.86385(16) 0.83630(19) 0.0172(5) Uani 1 1 d . . .
O3 O 1.0194(2) 0.78095(16) 0.7013(2) 0.0209(5) Uani 1 1 d . . .
N1 N 0.3712(3) 0.57019(19) 0.3519(2) 0.0153(5) Uani 1 1 d . . .
N2 N 0.0896(3) 0.49756(18) 0.2317(2) 0.0161(5) Uani 1 1 d . . .
C1 C 0.5548(3) 0.6733(2) 0.5215(3) 0.0155(6) Uani 1 1 d . . .
C2 C 0.4502(3) 0.7052(2) 0.5616(3) 0.0160(6) Uani 1 1 d . . .
C3 C 0.5119(3) 0.7699(2) 0.6639(3) 0.0201(7) Uani 1 1 d . . .
H3 H 0.4474 0.7916 0.6931 0.024 Uiso 1 1 calc R . .
C4 C 0.6647(3) 0.8016(2) 0.7212(3) 0.0194(7) Uani 1 1 d . . .
H4 H 0.7012 0.8441 0.7883 0.023 Uiso 1 1 calc R . .
C5 C 0.7674(3) 0.7714(2) 0.6811(3) 0.0164(6) Uani 1 1 d . . .
C6 C 0.7110(3) 0.7074(2) 0.5827(3) 0.0168(6) Uani 1 1 d . . .
H6 H 0.7781 0.6860 0.5560 0.020 Uiso 1 1 calc R . .
C7 C 0.5098(3) 0.6063(2) 0.4211(3) 0.0156(6) Uani 1 1 d . . .
H7 H 0.5874 0.5873 0.4047 0.019 Uiso 1 1 calc R . .
C8 C 0.9327(3) 0.8060(2) 0.7426(3) 0.0162(6) Uani 1 1 d . . .
C9 C 0.3462(3) 0.5049(2) 0.2512(3) 0.0176(6) Uani 1 1 d . . .
H9A H 0.4250 0.4571 0.2903 0.021 Uiso 1 1 calc R . .
H9B H 0.3585 0.5347 0.1848 0.021 Uiso 1 1 calc R . .
C10 C 0.1818(3) 0.4649(2) 0.1887(3) 0.0161(6) Uani 1 1 d . . .
C11 C 0.1278(4) 0.3986(2) 0.0931(3) 0.0196(7) Uani 1 1 d . . .
H11 H 0.1920 0.3776 0.0633 0.024 Uiso 1 1 calc R . .
C12 C -0.0230(4) 0.3640(2) 0.0428(3) 0.0242(7) Uani 1 1 d . . .
H12 H -0.0612 0.3192 -0.0212 0.029 Uiso 1 1 calc R . .
C13 C -0.1176(4) 0.3961(2) 0.0877(3) 0.0250(8) Uani 1 1 d . . .
H13 H -0.2188 0.3727 0.0557 0.030 Uiso 1 1 calc R . .
C14 C -0.0573(4) 0.4639(2) 0.1815(3) 0.0196(7) Uani 1 1 d . . .
H14 H -0.1208 0.4869 0.2108 0.024 Uiso 1 1 calc R . .
O4 O 0.1777(3) 0.4860(2) 0.5557(3) 0.0369(6) Uani 1 1 d . . .
H101 H 0.1970 0.5246 0.6094 0.055 Uiso 1 1 d R . .
H102 H 0.1065 0.4512 0.5375 0.055 Uiso 1 1 d R . .
O5 O 0.2293(3) 0.6516(2) 0.7002(3) 0.0374(7) Uani 1 1 d . . .
H103 H 0.1239 0.6554 0.6472 0.056 Uiso 1 1 d R . .
H104 H 0.2592 0.6684 0.6468 0.056 Uiso 1 1 d R . .
O6 O 0.5129(4) 0.5739(3) 0.9199(3) 0.0708(11) Uani 1 1 d . . .
H105 H 0.4223 0.5876 0.8591 0.106 Uiso 1 1 d R . .
H106 H 0.5488 0.6071 0.9855 0.106 Uiso 1 1 d R . .

loop_
_atom_site_aniso_label
_atom_site_aniso_U_11
_atom_site_aniso_U_22
_atom_site_aniso_U_33
_atom_site_aniso_U_23
_atom_site_aniso_U_13
_atom_site_aniso_U_12
Cu1 0.0123(2) 0.0146(2) 0.0158(2) -0.00332(14) 0.00681(15) 0.00014(14)
O1 0.0130(10) 0.0226(13) 0.0206(10) -0.0061(9) 0.0100(9) -0.0028(9)
O2 0.0134(10) 0.0191(12) 0.0178(10) -0.0022(9) 0.0073(9) -0.0017(9)
O3 0.0181(10) 0.0227(13) 0.0247(11) 0.0006(10) 0.0131(9) -0.0002(9)
N1 0.0170(12) 0.0155(14) 0.0121(11) 0.0015(10) 0.0069(10) 0.0026(10)
N2 0.0202(12) 0.0145(14) 0.0142(11) -0.0011(10) 0.0096(10) -0.0012(10)
C1 0.0170(14) 0.0159(16) 0.0143(13) 0.0002(11) 0.0087(12) 0.0004(12)
C2 0.0152(14) 0.0142(16) 0.0192(14) 0.0027(12) 0.0095(12) 0.0017(12)
C3 0.0182(14) 0.0243(19) 0.0227(15) -0.0039(13) 0.0141(13) 0.0004(13)
C4 0.0188(15) 0.0186(18) 0.0205(14) -0.0059(13) 0.0100(13) -0.0043(13)
C5 0.0140(13) 0.0186(17) 0.0146(13) 0.0025(12) 0.0061(11) 0.0002(12)
C6 0.0151(14) 0.0193(17) 0.0192(14) 0.0044(12) 0.0112(12) 0.0025(12)
C7 0.0164(14) 0.0164(16) 0.0170(13) 0.0014(12) 0.0108(12) 0.0025(12)
C8 0.0164(14) 0.0147(16) 0.0187(14) 0.0067(12) 0.0100(12) 0.0020(12)
C9 0.0203(15) 0.0150(16) 0.0202(14) -0.0026(12) 0.0125(13) 0.0018(12)
C10 0.0217(15) 0.0107(15) 0.0158(13) 0.0037(11) 0.0099(12) 0.0025(12)
C11 0.0315(17) 0.0143(16) 0.0161(14) -0.0023(12) 0.0146(14) -0.0006(13)
C12 0.0376(18) 0.0185(18) 0.0164(14) -0.0040(13) 0.0142(14) -0.0044(15)
C13 0.0295(17) 0.0228(19) 0.0228(16) -0.0037(14) 0.0137(15) -0.0113(14)
C14 0.0226(15) 0.0212(18) 0.0172(14) -0.0021(13) 0.0118(13) -0.0030(13)
O4 0.0337(14) 0.0299(16) 0.0432(15) 0.0001(12) 0.0174(12) 0.0077(12)
O5 0.0431(15) 0.0389(18) 0.0437(15) 0.0080(13) 0.0320(13) 0.0064(13)
O6 0.063(2) 0.095(3) 0.058(2) -0.015(2) 0.0340(19) -0.005(2)

loop_
_atom_type_symbol
_atom_type_description
_atom_type_scat_dispersion_real
_atom_type_scat_dispersion_imag
_atom_type_scat_source
C C 0.0033 0.0016 'International Tables Vol C Tables 4.2.6.8 and 6.1.1.4'
H H 0.0000 0.0000 'International Tables Vol C Tables 4.2.6.8 and 6.1.1.4'
N N 0.0061 0.0033 'International Tables Vol C Tables 4.2.6.8 and 6.1.1.4'
O O 0.0106 0.0060 'International Tables Vol C Tables 4.2.6.8 and 6.1.1.4'
Cu Cu 0.3201 1.2651 'International Tables Vol C Tables 4.2.6.8 and 6.1.1.4'

loop_
_geom_angle_atom_site_label_1
_geom_angle_atom_site_label_2
_geom_angle_atom_site_label_3
_geom_angle
_geom_angle_site_symmetry_1
_geom_angle_site_symmetry_3
O1 Cu1 N1 93.35(10) . .
O1 Cu1 O2 92.48(9) . 4_475
N1 Cu1 O2 166.57(9) . 4_475
O1 Cu1 N2 170.88(10) . .
N1 Cu1 N2 82.58(10) . .
O2 Cu1 N2 93.25(10) 4_475 .
C2 O1 Cu1 127.18(19) . .
C8 O2 Cu1 102.75(17) . 4_676
C7 N1 C9 117.7(3) . .
C7 N1 Cu1 126.2(2) . .
C9 N1 Cu1 116.00(18) . .
C14 N2 C10 119.0(3) . .
C14 N2 Cu1 125.8(2) . .
C10 N2 Cu1 115.2(2) . .
C6 C1 C2 119.7(3) . .
C6 C1 C7 117.1(3) . .
C2 C1 C7 123.2(3) . .
O1 C2 C3 118.8(3) . .
O1 C2 C1 124.1(3) . .
C3 C2 C1 117.0(3) . .
C4 C3 C2 121.6(3) . .
C4 C3 H3 119.2 . .
C2 C3 H3 119.2 . .
C3 C4 C5 121.6(3) . .
C3 C4 H4 119.2 . .
C5 C4 H4 119.2 . .
C6 C5 C4 118.0(3) . .
C6 C5 C8 120.3(3) . .
C4 C5 C8 121.7(3) . .
C5 C6 C1 122.0(3) . .
C5 C6 H6 119.0 . .
C1 C6 H6 119.0 . .
N1 C7 C1 125.5(3) . .
N1 C7 H7 117.2 . .
C1 C7 H7 117.2 . .
O3 C8 O2 121.7(3) . .
O3 C8 C5 120.4(3) . .
O2 C8 C5 117.8(3) . .
N1 C9 C10 109.8(2) . .
N1 C9 H9A 109.7 . .
C10 C9 H9A 109.7 . .
N1 C9 H9B 109.7 . .
C10 C9 H9B 109.7 . .
H9A C9 H9B 108.2 . .
N2 C10 C11 121.6(3) . .
N2 C10 C9 116.0(3) . .
C11 C10 C9 122.3(3) . .
C12 C11 C10 118.8(3) . .
C12 C11 H11 120.6 . .
C10 C11 H11 120.6 . .
C11 C12 C13 120.0(3) . .
C11 C12 H12 120.0 . .
C13 C12 H12 120.0 . .
C12 C13 C14 118.1(3) . .
C12 C13 H13 121.0 . .
C14 C13 H13 121.0 . .
N2 C14 C13 122.4(3) . .
N2 C14 H14 118.8 . .
C13 C14 H14 118.8 . .
H101 O4 H102 118.6 . .
H103 O5 H104 100.4 . .
H105 O6 H106 114.5 . .

loop_
_geom_bond_atom_site_label_1
_geom_bond_atom_site_label_2
_geom_bond_distance
_geom_bond_site_symmetry_2
Cu1 O1 1.923(2) .
Cu1 N1 1.943(3) .
Cu1 O2 1.972(2) 4_475
Cu1 N2 1.997(3) .
O1 C2 1.309(3) .
O2 C8 1.286(4) .
O2 Cu1 1.972(2) 4_676
O3 C8 1.249(4) .
N1 C7 1.287(4) .
N1 C9 1.460(4) .
N2 C14 1.342(4) .
N2 C10 1.350(4) .
C1 C6 1.409(4) .
C1 C2 1.429(4) .
C1 C7 1.435(4) .
C2 C3 1.415(4) .
C3 C4 1.372(4) .
C3 H3 0.9300 .
C4 C5 1.405(4) .
C4 H4 0.9300 .
C5 C6 1.379(4) .
C5 C8 1.487(4) .
C6 H6 0.9300 .
C7 H7 0.9300 .
C9 C10 1.508(4) .
C9 H9A 0.9700 .
C9 H9B 0.9700 .
C10 C11 1.383(4) .
C11 C12 1.380(5) .
C11 H11 0.9300 .
C12 C13 1.383(5) .
C12 H12 0.9300 .
C13 C14 1.384(4) .
C13 H13 0.9300 .
C14 H14 0.9300 .
O4 H101 0.8035 .
O4 H102 0.8024 .
O5 H103 0.8929 .
O5 H104 0.8694 .
O6 H105 0.8305 .
O6 H106 0.8307 .
